data_7715088
loop_
_publ_author_name
'Zigon, Nicolas'
'Solano, Federica'
'Auban-Senzier, Pascale'
'Grolleau, St&#xe9;phane'
'Devic, Thomas'
'Zolotarev, Pavel N.'
'Proserpio, Davide M.'
'Barszcz, Boles&#x142;aw'
'Olejniczak, Iwona'
'Avarvari, Narcis'

_publ_section_title
;
 A redox active rod coordination polymer from tetrakis(4-carboxylic acid
 biphenyl)tetrathiafulvalene.
;
_journal_issue 10
_journal_name_full 'Dalton transactions (Cambridge, England : 2003)'
_journal_page_first 4805
_journal_page_last 4813
_journal_paper_doi 10.1039/d3dt04280d
_journal_volume 53
_journal_year 2024
_chemical_formula_moiety 'C62 H44 O8 S4'
_chemical_formula_sum 'C62 H44 O8 S4'
_chemical_formula_weight 1045.21
_chemical_name_systematic TTF(PhPhCOOMe)4
_space_group_crystal_system triclinic
_space_group_IT_number 2
_space_group_name_Hall '-P 1'
_space_group_name_H-M_alt 'P -1'
_atom_sites_solution_hydrogens geom
_audit_creation_date 2023-07-21
_audit_creation_method
;
Olex2 1.3-ac4
(compiled 2019.04.23 svn.r3594 for Rigaku Oxford Diffraction, GUI svn.r5739)
;
_audit_update_record
;
2023-10-10 deposited with the CCDC.	2024-02-01 downloaded from the CCDC.
;
_cell_angle_alpha 69.636(5)
_cell_angle_beta 85.008(5)
_cell_angle_gamma 75.340(5)
_cell_formula_units_Z 2
_cell_length_a 9.0464(6)
_cell_length_b 16.8087(8)
_cell_length_c 21.6001(11)
_cell_measurement_reflns_used 3892
_cell_measurement_temperature 294.7(8)
_cell_measurement_theta_max 70.1400
_cell_measurement_theta_min 2.9150
_cell_volume 2978.9(3)
_computing_cell_refinement 'CrysAlisPro 1.171.38.46 (Rigaku OD, 2015)'
_computing_data_collection 'CrysAlisPro 1.171.38.46 (Rigaku OD, 2015)'
_computing_data_reduction 'CrysAlisPro 1.171.38.46 (Rigaku OD, 2015)'
_computing_molecular_graphics 'Olex2 (Dolomanov et al., 2009)'
_computing_publication_material 'Olex2 (Dolomanov et al., 2009)'
_computing_structure_refinement 'ShelXL (Sheldrick, 2015)'
_computing_structure_solution 'SHELXT 2018/2 (Sheldrick, 2018)'
_diffrn_ambient_temperature 294.7(8)
_diffrn_detector_area_resol_mean 5.1990
_diffrn_measured_fraction_theta_full 0.979
_diffrn_measured_fraction_theta_max 0.934
_diffrn_measurement_device_type 'SuperNova (Cu) X-ray Source'
_diffrn_measurement_method '\w scans'
_diffrn_radiation_type 'Cu K\a'
_diffrn_radiation_wavelength 1.54184
_diffrn_reflns_av_R_equivalents 0.0399
_diffrn_reflns_av_unetI/netI 0.0621
_diffrn_reflns_Laue_measured_fraction_full 0.979
_diffrn_reflns_Laue_measured_fraction_max 0.934
_diffrn_reflns_limit_h_max 11
_diffrn_reflns_limit_h_min -9
_diffrn_reflns_limit_k_max 20
_diffrn_reflns_limit_k_min -13
_diffrn_reflns_limit_l_max 26
_diffrn_reflns_limit_l_min -24
_diffrn_reflns_number 16787
_diffrn_reflns_point_group_measured_fraction_full 0.979
_diffrn_reflns_point_group_measured_fraction_max 0.934
_diffrn_reflns_theta_full 67.684
_diffrn_reflns_theta_max 73.179
_diffrn_reflns_theta_min 2.888
_diffrn_source 'micro-focus sealed X-ray tube'
_exptl_absorpt_coefficient_mu 1.87
_exptl_absorpt_correction_T_max 1.000
_exptl_absorpt_correction_T_min 0.176
_exptl_absorpt_correction_type gaussian
_exptl_absorpt_process_details
;
CrysAlisPro 1.171.38.46 (Rigaku Oxford Diffraction, 2015)
Numerical absorption correction based on gaussian integration over
			a multifaceted crystal model
Empirical absorption correction using spherical harmonics,
 implemented in SCALE3 ABSPACK scaling algorithm.
;
_exptl_crystal_colour red
_exptl_crystal_colour_primary red
_exptl_crystal_density_diffrn 1.165
_exptl_crystal_description needle
_exptl_crystal_F_000 1088
_exptl_crystal_preparation 'vapour diffusion of Et2O into a solution of TTF(PhPhCOOMe)4 in CHCl3'
_exptl_crystal_size_max 0.587
_exptl_crystal_size_mid 0.076
_exptl_crystal_size_min 0.027
_refine_diff_density_max 0.238
_refine_diff_density_min -0.274
_refine_diff_density_rms 0.043
_refine_ls_extinction_method none
_refine_ls_goodness_of_fit_ref 0.975
_refine_ls_hydrogen_treatment constr
_refine_ls_matrix_type full
_refine_ls_number_parameters 671
_refine_ls_number_reflns 11155
_refine_ls_number_restraints 0
_refine_ls_restrained_S_all 0.975
_refine_ls_R_factor_all 0.0849
_refine_ls_R_factor_gt 0.0565
_refine_ls_shift/su_max 0.001
_refine_ls_shift/su_mean 0.000
_refine_ls_structure_factor_coef Fsqd
_refine_ls_weighting_details 'w=1/[\s^2^(Fo^2^)+(0.0832P)^2^] where P=(Fo^2^+2Fc^2^)/3'
_refine_ls_weighting_scheme calc
_refine_ls_wR_factor_gt 0.1493
_refine_ls_wR_factor_ref 0.1733
_reflns_Friedel_coverage 0.000
_reflns_number_gt 7106
_reflns_number_total 11155
_reflns_threshold_expression 'I > 2\s(I)'
_cod_data_source_file d3dt04280d2.cif
_cod_data_source_block nz1014a_a
_cod_depositor_comments 'Adding full bibliography for 7715087--7715088.cif.'
_cod_database_code 7715088
_shelx_shelxl_version_number 2018/3
_shelx_space_group_comment
;
The symmetry employed for this shelxl refinement is uniquely defined
by the following loop, which should always be used as a source of
symmetry information in preference to the above space-group names.
They are only intended as comments.
;
_shelx_estimated_absorpt_t_max 0.951
_shelx_estimated_absorpt_t_min 0.406
_olex2_refinement_description
;
1. Fixed Uiso
 At 1.2 times of:
  All C(H) groups
 At 1.5 times of:
  All C(H,H,H) groups
2.a Aromatic/amide H refined with riding coordinates:
 C00F(H00F), C00J(H00J), C00M(H00M), C00O(H00O), C00P(H00P), C00T(H00T),
 C00U(H00U), C00W(H00W), C00Z(H00Z), C014(H014), C015(H015), C016(H016),
 C019(H019), C01A(H01A), C01B(H01B), C01C(H01C), C01D(H01D), C01F(H01F),
 C01G(H01G), C01H(H01H), C01K(H01K), C01L(H01L), C01M(H01M), C01O(H01O),
 C01P(H01P), C01Q(H01Q), C01R(H01R), C01T(H01T), C01U(H01U), C01V(H01V),
 C01Z(H01Z), C020(H020)
2.b Idealised Me refined as rotating group:
 C01X(H01E,H01I,H01J), C01Y(H01N,H01S,H01W), C021(H02A,H02B,H02C), C022(H02D,
 H02E,H02F)
;
_smtbx_masks_void_probe_radius 1.2
_smtbx_masks_void_truncation_radius 1.2
_olex2_exptl_crystal_mounting_method 'paraffin oil'
_olex2_submission_original_sample_id NZ1014
_olex2_submission_special_instructions 'No special instructions were received'

loop_
_space_group_symop_operation_xyz
'x, y, z'
'-x, -y, -z'

loop_
_atom_site_label
_atom_site_type_symbol
_atom_site_fract_x
_atom_site_fract_y
_atom_site_fract_z
_atom_site_U_iso_or_equiv
_atom_site_adp_type
_atom_site_occupancy
_atom_site_site_symmetry_order
_atom_site_calc_flag
_atom_site_refinement_flags_posn
_atom_site_refinement_flags_adp
_atom_site_refinement_flags_occupancy
_atom_site_disorder_assembly
_atom_site_disorder_group
S001 S 0.62806(8) 0.57636(5) 0.51347(3) 0.06390(19) Uani 1 1 d . . . . .
O1 O 0.9914(5) 0.1904(3) 1.05471(14) 0.1329(14) Uani 1 1 d . . . . .
S002 S 0.73021(9) 0.49719(6) 0.41038(3) 0.0677(2) Uani 1 1 d . . . . .
O2 O -0.4238(4) 1.4229(2) 0.2499(3) 0.1349(15) Uani 1 1 d . . . . .
S003 S 0.46573(9) 0.75682(5) 0.40445(3) 0.0662(2) Uani 1 1 d . . . . .
S004 S 0.58225(9) 0.68511(5) 0.29784(4) 0.0688(2) Uani 1 1 d . . . . .
O005 O 1.5602(3) -0.19886(15) 0.61731(13) 0.0810(6) Uani 1 1 d . . . . .
O006 O 0.1616(3) 1.13486(19) -0.23165(11) 0.0900(8) Uani 1 1 d . . . . .
O007 O 0.2717(4) 1.0097(2) -0.24866(13) 0.0993(8) Uani 1 1 d . . . . .
O008 O 1.4316(4) -0.2167(2) 0.54261(18) 0.1112(10) Uani 1 1 d . . . . .
C009 C 1.1060(3) 0.1857(2) 0.51250(13) 0.0575(6) Uani 1 1 d . . . . .
C00A C 0.8064(3) 0.43885(19) 0.60746(13) 0.0561(6) Uani 1 1 d . . . . .
C00B C 1.2049(3) 0.0969(2) 0.52432(13) 0.0582(6) Uani 1 1 d . . . . .
C00C C 0.9074(3) 0.3511(2) 0.49798(13) 0.0585(6) Uani 1 1 d . . . . .
C00D C 0.8953(3) 0.37342(19) 0.74114(13) 0.0579(6) Uani 1 1 d . . . . .
C00E C 0.8035(3) 0.43693(19) 0.49085(13) 0.0581(6) Uani 1 1 d . . . . .
C00F C 1.1461(3) 0.2466(2) 0.53450(14) 0.0600(7) Uani 1 1 d . . . . .
H00F H 1.240976 0.232203 0.554315 0.072 Uiso 1 1 calc R . . . .
C00G C 1.3761(3) -0.0768(2) 0.55373(14) 0.0620(7) Uani 1 1 d . . . . .
C00H C 0.3530(4) 0.9041(2) 0.06771(14) 0.0646(7) Uani 1 1 d . . . . .
C00I C 0.7595(3) 0.4745(2) 0.53702(14) 0.0597(7) Uani 1 1 d . . . . .
C00J C 1.0506(3) 0.3263(2) 0.52782(14) 0.0615(7) Uani 1 1 d . . . . .
H00J H 1.081413 0.364695 0.543369 0.074 Uiso 1 1 calc R . . . .
C00K C 0.9406(3) 0.3383(2) 0.81196(14) 0.0610(7) Uani 1 1 d . . . . .
C00L C 0.6342(3) 0.5917(2) 0.42836(14) 0.0622(7) Uani 1 1 d . . . . .
C00M C 1.3111(4) 0.0584(2) 0.57563(15) 0.0657(7) Uani 1 1 d . . . . .
H00M H 1.325199 0.090840 0.600829 0.079 Uiso 1 1 calc R . . . .
O00N O -0.2287(4) 1.4782(2) 0.2538(2) 0.1245(12) Uani 1 1 d . . . . .
C00O C 0.8256(4) 0.3277(2) 0.71461(14) 0.0644(7) Uani 1 1 d . . . . .
H00O H 0.806443 0.274746 0.741871 0.077 Uiso 1 1 calc R . . . .
C00P C 0.7839(4) 0.3589(2) 0.64845(14) 0.0626(7) Uani 1 1 d . . . . .
H00P H 0.740650 0.325934 0.631718 0.075 Uiso 1 1 calc R . . . .
C00Q C 0.3074(3) 0.9093(2) 0.31805(14) 0.0595(6) Uani 1 1 d . . . . .
C00R C 0.4606(3) 0.79065(19) 0.27509(14) 0.0594(7) Uani 1 1 d . . . . .
C00S C 0.5723(3) 0.6663(2) 0.38373(15) 0.0634(7) Uani 1 1 d . . . . .
C00T C 0.2459(3) 0.9203(2) 0.11451(14) 0.0656(7) Uani 1 1 d . . . . .
H00T H 0.149219 0.955520 0.100682 0.079 Uiso 1 1 calc R . . . .
C00U C 0.9192(4) 0.4534(2) 0.69929(14) 0.0649(7) Uani 1 1 d . . . . .
H00U H 0.966460 0.485323 0.715470 0.078 Uiso 1 1 calc R . . . .
C00V C 0.4086(3) 0.8231(2) 0.32354(14) 0.0599(7) Uani 1 1 d . . . . .
C00W C 1.3959(4) -0.0266(2) 0.59014(15) 0.0654(7) Uani 1 1 d . . . . .
H00W H 1.466547 -0.050358 0.624458 0.078 Uiso 1 1 calc R . . . .
C00X C 0.1098(4) 1.0726(2) 0.30517(15) 0.0649(7) Uani 1 1 d . . . . .
C00Y C 0.4238(3) 0.8321(2) 0.20351(14) 0.0606(7) Uani 1 1 d . . . . .
C00Z C 0.8675(4) 0.2925(2) 0.47394(16) 0.0692(8) Uani 1 1 d . . . . .
H00Z H 0.774757 0.308293 0.452193 0.083 Uiso 1 1 calc R . . . .
C010 C 0.2534(4) 1.0131(2) -0.13919(15) 0.0687(8) Uani 1 1 d . . . . .
C012 C 0.3160(4) 0.9412(2) -0.00384(14) 0.0657(7) Uani 1 1 d . . . . .
C013 C 1.4570(4) -0.1695(2) 0.56938(17) 0.0705(8) Uani 1 1 d . . . . .
C014 C 0.8734(4) 0.4860(2) 0.63367(15) 0.0655(7) Uani 1 1 d . . . . .
H014 H 0.887769 0.540301 0.606808 0.079 Uiso 1 1 calc R . . . .
C015 C 0.2795(3) 0.8854(2) 0.18134(14) 0.0632(7) Uani 1 1 d . . . . .
H015 H 0.205614 0.897499 0.211672 0.076 Uiso 1 1 calc R . . . .
C016 C 0.1655(4) 0.9154(2) 0.34898(15) 0.0670(7) Uani 1 1 d . . . . .
H016 H 0.136143 0.864660 0.374685 0.080 Uiso 1 1 calc R . . . .
C018 C 0.0072(4) 1.1597(2) 0.29649(16) 0.0671(7) Uani 1 1 d . . . . .
C019 C 1.1910(4) 0.0453(2) 0.48745(16) 0.0708(8) Uani 1 1 d . . . . .
H019 H 1.122472 0.068825 0.452353 0.085 Uiso 1 1 calc R . . . .
C01A C 0.9634(4) 0.2114(2) 0.48182(16) 0.0686(8) Uani 1 1 d . . . . .
H01A H 0.932515 0.172929 0.466380 0.082 Uiso 1 1 calc R . . . .
C01B C 0.0680(4) 0.9954(2) 0.34204(16) 0.0709(8) Uani 1 1 d . . . . .
H01B H -0.027309 0.998003 0.362290 0.085 Uiso 1 1 calc R . . . .
C01C C 0.1828(4) 1.0576(2) -0.09722(15) 0.0720(8) Uani 1 1 d . . . . .
H01C H 0.115075 1.111902 -0.114042 0.086 Uiso 1 1 calc R . . . .
C01D C 0.8553(4) 0.2898(2) 0.85974(15) 0.0730(8) Uani 1 1 d . . . . .
H01D H 0.767384 0.279760 0.847658 0.088 Uiso 1 1 calc R . . . .
O01E O 1.2062(5) 0.2371(3) 1.03026(17) 0.1449(16) Uani 1 1 d . . . . .
C01F C 0.2135(4) 1.0210(2) -0.03005(15) 0.0725(8) Uani 1 1 d . . . . .
H01F H 0.164151 1.050709 -0.002054 0.087 Uiso 1 1 calc R . . . .
C01G C 0.2549(4) 1.0657(2) 0.27600(19) 0.0754(9) Uani 1 1 d . . . . .
H01G H 0.286539 1.116233 0.251839 0.090 Uiso 1 1 calc R . . . .
C01H C 1.2754(4) -0.0385(2) 0.50164(17) 0.0750(9) Uani 1 1 d . . . . .
H01H H 1.264540 -0.070426 0.475484 0.090 Uiso 1 1 calc R . . . .
C01I C 0.2291(4) 1.0503(3) -0.21155(16) 0.0733(9) Uani 1 1 d . . . . .
C01J C -0.1837(4) 1.3259(2) 0.2739(2) 0.0781(9) Uani 1 1 d . . . . .
C01K C 0.3506(4) 0.9863(2) 0.28233(18) 0.0736(8) Uani 1 1 d . . . . .
H01K H 0.446332 0.983623 0.262459 0.088 Uiso 1 1 calc R . . . .
C01L C 1.0725(4) 0.3523(2) 0.83085(16) 0.0727(8) Uani 1 1 d . . . . .
H01L H 1.130621 0.385035 0.799425 0.087 Uiso 1 1 calc R . . . .
C01M C 0.4968(4) 0.8506(3) 0.09018(16) 0.0793(10) Uani 1 1 d . . . . .
H01M H 0.570930 0.838311 0.059991 0.095 Uiso 1 1 calc R . . . .
C01N C 1.0321(5) 0.2686(2) 0.94369(16) 0.0790(9) Uani 1 1 d . . . . .
C01O C 0.5298(4) 0.8156(3) 0.15706(16) 0.0754(9) Uani 1 1 d . . . . .
H01O H 0.626227 0.780035 0.170978 0.090 Uiso 1 1 calc R . . . .
C01P C 0.8999(5) 0.2563(3) 0.92539(16) 0.0833(10) Uani 1 1 d . . . . .
H01P H 0.840250 0.225265 0.957241 0.100 Uiso 1 1 calc R . . . .
C01Q C 1.1169(4) 0.3174(3) 0.89643(17) 0.0812(9) Uani 1 1 d . . . . .
H01Q H 1.204980 0.327012 0.908803 0.097 Uiso 1 1 calc R . . . .
C01R C -0.1490(4) 1.1739(2) 0.2878(2) 0.0810(9) Uani 1 1 d . . . . .
H01R H -0.190244 1.127772 0.289694 0.097 Uiso 1 1 calc R . . . .
C01S C -0.2772(5) 1.4160(3) 0.2586(2) 0.0921(11) Uani 1 1 d . . . . .
C01T C 0.3529(5) 0.9325(3) -0.11354(18) 0.0894(11) Uani 1 1 d . . . . .
H01T H 0.398148 0.901511 -0.141302 0.107 Uiso 1 1 calc R . . . .
C01U C -0.2436(4) 1.2569(3) 0.2762(2) 0.0902(11) Uani 1 1 d . . . . .
H01U H -0.347852 1.266087 0.269948 0.108 Uiso 1 1 calc R . . . .
C01V C 0.3861(5) 0.8971(3) -0.04615(18) 0.0922(11) Uani 1 1 d . . . . .
H01V H 0.455820 0.843563 -0.029500 0.111 Uiso 1 1 calc R . . . .
C01W C 1.0873(7) 0.2312(3) 1.0134(2) 0.1021(13) Uani 1 1 d . . . . .
C01X C 1.6421(5) -0.2893(2) 0.6337(2) 0.0947(12) Uani 1 1 d . . . . .
H01E H 1.572338 -0.324120 0.634386 0.142 Uiso 1 1 calc GR . . . .
H01I H 1.688702 -0.308973 0.676365 0.142 Uiso 1 1 calc GR . . . .
H01J H 1.719807 -0.294775 0.601190 0.142 Uiso 1 1 calc GR . . . .
C01Y C 0.1494(5) 1.1785(3) -0.30260(17) 0.0992(13) Uani 1 1 d . . . . .
H01N H 0.248046 1.166876 -0.322399 0.149 Uiso 1 1 calc GR . . . .
H01S H 0.112281 1.240344 -0.312153 0.149 Uiso 1 1 calc GR . . . .
H01W H 0.079623 1.157202 -0.320204 0.149 Uiso 1 1 calc GR . . . .
C01Z C 0.0618(5) 1.2287(3) 0.2956(3) 0.1092(16) Uani 1 1 d . . . . .
H01Z H 0.165260 1.220011 0.303104 0.131 Uiso 1 1 calc R . . . .
C020 C -0.0317(5) 1.3101(3) 0.2841(3) 0.1114(16) Uani 1 1 d . . . . .
H020 H 0.009881 1.355698 0.283222 0.134 Uiso 1 1 calc R . . . .
C021 C 1.0343(11) 0.1527(5) 1.1241(2) 0.181(4) Uani 1 1 d . . . . .
H02A H 1.141979 0.145990 1.128169 0.271 Uiso 1 1 calc GR . . . .
H02B H 1.010361 0.096643 1.142789 0.271 Uiso 1 1 calc GR . . . .
H02C H 0.978857 0.190633 1.147171 0.271 Uiso 1 1 calc GR . . . .
C022 C -0.5231(7) 1.5088(4) 0.2341(5) 0.182(4) Uani 1 1 d . . . . .
H02D H -0.484982 1.547980 0.195815 0.273 Uiso 1 1 calc GR . . . .
H02E H -0.526673 1.529148 0.270714 0.273 Uiso 1 1 calc GR . . . .
H02F H -0.623954 1.506817 0.225177 0.273 Uiso 1 1 calc GR . . . .

loop_
_atom_site_aniso_label
_atom_site_aniso_U_11
_atom_site_aniso_U_22
_atom_site_aniso_U_33
_atom_site_aniso_U_23
_atom_site_aniso_U_13
_atom_site_aniso_U_12
S001 0.0603(4) 0.0687(4) 0.0520(4) -0.0094(3) -0.0101(3) -0.0091(3)
O1 0.182(4) 0.160(3) 0.0510(14) -0.0115(17) -0.0145(19) -0.062(3)
S002 0.0628(4) 0.0797(5) 0.0472(3) -0.0092(3) -0.0118(3) -0.0069(4)
O2 0.0813(19) 0.0801(19) 0.241(5) -0.064(2) 0.008(2) -0.0038(15)
S003 0.0662(4) 0.0747(5) 0.0522(4) -0.0139(3) -0.0180(3) -0.0121(4)
S004 0.0684(4) 0.0707(5) 0.0522(4) -0.0099(3) -0.0132(3) -0.0013(4)
O005 0.0841(15) 0.0688(14) 0.0924(16) -0.0321(12) -0.0184(13) -0.0090(12)
O006 0.0940(17) 0.1041(19) 0.0497(11) -0.0146(12) -0.0136(11) 0.0034(15)
O007 0.115(2) 0.117(2) 0.0589(13) -0.0314(14) -0.0100(14) -0.0099(18)
O008 0.128(2) 0.0914(18) 0.130(2) -0.0616(19) -0.041(2) -0.0047(18)
C009 0.0561(14) 0.0691(17) 0.0453(13) -0.0136(12) -0.0025(11) -0.0188(13)
C00A 0.0505(13) 0.0673(16) 0.0467(13) -0.0115(12) -0.0058(10) -0.0163(12)
C00B 0.0555(14) 0.0714(17) 0.0492(13) -0.0195(12) -0.0017(11) -0.0185(13)
C00C 0.0528(14) 0.0700(17) 0.0460(13) -0.0111(12) -0.0079(11) -0.0128(13)
C00D 0.0538(14) 0.0649(16) 0.0489(13) -0.0126(12) -0.0088(11) -0.0102(12)
C00E 0.0518(13) 0.0673(17) 0.0477(13) -0.0074(12) -0.0103(11) -0.0146(13)
C00F 0.0534(14) 0.0697(18) 0.0549(14) -0.0131(13) -0.0131(12) -0.0181(13)
C00G 0.0613(15) 0.0711(18) 0.0587(15) -0.0261(13) 0.0018(13) -0.0192(14)
C00H 0.0630(16) 0.0714(18) 0.0506(14) -0.0091(13) -0.0110(13) -0.0135(14)
C00I 0.0563(14) 0.0658(16) 0.0495(14) -0.0059(12) -0.0094(11) -0.0174(13)
C00J 0.0596(15) 0.0671(17) 0.0557(14) -0.0135(13) -0.0115(12) -0.0178(14)
C00K 0.0611(15) 0.0651(16) 0.0500(14) -0.0122(12) -0.0122(12) -0.0094(13)
C00L 0.0511(13) 0.0777(19) 0.0520(14) -0.0102(13) -0.0116(11) -0.0182(13)
C00M 0.0665(17) 0.0693(18) 0.0659(17) -0.0286(14) -0.0152(14) -0.0109(15)
O00N 0.113(2) 0.0768(18) 0.186(4) -0.050(2) 0.004(2) -0.0214(18)
C00O 0.0701(17) 0.0654(17) 0.0543(14) -0.0071(13) -0.0108(13) -0.0255(14)
C00P 0.0674(16) 0.0662(17) 0.0543(14) -0.0126(13) -0.0122(13) -0.0229(14)
C00Q 0.0568(14) 0.0662(17) 0.0542(14) -0.0168(12) -0.0117(12) -0.0134(13)
C00R 0.0549(14) 0.0648(16) 0.0505(14) -0.0076(12) -0.0107(11) -0.0138(13)
C00S 0.0528(14) 0.0763(19) 0.0562(15) -0.0139(14) -0.0131(12) -0.0144(14)
C00T 0.0569(15) 0.0738(18) 0.0543(15) -0.0089(13) -0.0114(12) -0.0097(14)
C00U 0.0750(18) 0.0639(17) 0.0560(15) -0.0123(13) -0.0134(14) -0.0239(15)
C00V 0.0540(14) 0.0683(17) 0.0535(14) -0.0111(13) -0.0131(12) -0.0169(13)
C00W 0.0639(16) 0.0731(19) 0.0611(16) -0.0251(14) -0.0143(13) -0.0116(15)
C00X 0.0659(17) 0.0673(18) 0.0616(16) -0.0197(14) -0.0116(13) -0.0152(14)
C00Y 0.0538(14) 0.0692(17) 0.0507(14) -0.0086(12) -0.0124(12) -0.0130(13)
C00Z 0.0603(16) 0.082(2) 0.0662(17) -0.0250(15) -0.0183(14) -0.0123(16)
C010 0.0604(16) 0.083(2) 0.0526(15) -0.0124(14) -0.0086(13) -0.0116(15)
C012 0.0617(16) 0.0752(19) 0.0498(14) -0.0088(13) -0.0091(12) -0.0127(15)
C013 0.0710(18) 0.080(2) 0.0692(18) -0.0353(16) -0.0056(15) -0.0174(16)
C014 0.0734(18) 0.0641(17) 0.0540(15) -0.0060(13) -0.0103(13) -0.0239(15)
C015 0.0559(15) 0.0718(18) 0.0520(14) -0.0101(13) -0.0076(12) -0.0107(13)
C016 0.0674(17) 0.0656(18) 0.0625(16) -0.0127(14) 0.0011(14) -0.0191(15)
C018 0.0688(18) 0.0669(18) 0.0661(17) -0.0238(14) -0.0050(14) -0.0133(15)
C019 0.0727(19) 0.082(2) 0.0600(16) -0.0274(15) -0.0173(14) -0.0111(17)
C01A 0.0635(16) 0.082(2) 0.0669(17) -0.0276(15) -0.0160(14) -0.0193(16)
C01B 0.0675(18) 0.077(2) 0.0650(17) -0.0201(15) 0.0038(14) -0.0193(16)
C01C 0.0675(17) 0.080(2) 0.0527(15) -0.0095(14) -0.0101(14) -0.0055(16)
C01D 0.0769(19) 0.086(2) 0.0519(15) -0.0126(15) -0.0060(14) -0.0263(17)
O01E 0.147(3) 0.198(4) 0.081(2) -0.025(2) -0.049(2) -0.040(3)
C01F 0.0760(19) 0.078(2) 0.0503(15) -0.0126(14) -0.0062(14) -0.0069(16)
C01G 0.0634(17) 0.0642(19) 0.092(2) -0.0139(16) -0.0039(16) -0.0210(15)
C01H 0.084(2) 0.087(2) 0.0655(18) -0.0357(17) -0.0128(16) -0.0199(19)
C01I 0.0574(16) 0.097(3) 0.0565(16) -0.0188(17) -0.0077(14) -0.0111(17)
C01J 0.079(2) 0.068(2) 0.091(2) -0.0329(18) 0.0074(18) -0.0190(17)
C01K 0.0581(16) 0.070(2) 0.086(2) -0.0164(16) -0.0011(15) -0.0183(15)
C01L 0.0675(18) 0.086(2) 0.0592(16) -0.0170(15) -0.0108(14) -0.0159(16)
C01M 0.0603(17) 0.103(3) 0.0541(16) -0.0107(17) -0.0037(14) -0.0059(17)
C01N 0.094(2) 0.081(2) 0.0545(16) -0.0191(15) -0.0187(17) -0.0077(19)
C01O 0.0563(16) 0.093(2) 0.0580(16) -0.0126(16) -0.0090(13) -0.0007(16)
C01P 0.098(3) 0.091(2) 0.0524(16) -0.0078(16) -0.0070(17) -0.029(2)
C01Q 0.077(2) 0.098(2) 0.0655(19) -0.0228(18) -0.0237(16) -0.0143(19)
C01R 0.073(2) 0.069(2) 0.101(3) -0.0301(18) 0.0082(18) -0.0182(17)
C01S 0.080(2) 0.082(3) 0.121(3) -0.045(2) 0.015(2) -0.020(2)
C01T 0.098(3) 0.094(3) 0.0615(18) -0.0259(18) -0.0057(18) 0.005(2)
C01U 0.0668(19) 0.082(2) 0.121(3) -0.037(2) 0.013(2) -0.0167(18)
C01V 0.102(3) 0.087(2) 0.0609(19) -0.0126(18) -0.0134(19) 0.010(2)
C01W 0.128(4) 0.107(3) 0.061(2) -0.022(2) -0.025(2) -0.010(3)
C01X 0.095(3) 0.070(2) 0.112(3) -0.027(2) -0.019(2) -0.006(2)
C01Y 0.098(3) 0.120(3) 0.0532(18) -0.0051(19) -0.0210(18) -0.006(2)
C01Z 0.082(2) 0.082(3) 0.178(5) -0.058(3) -0.036(3) -0.013(2)
C020 0.089(3) 0.083(3) 0.179(5) -0.058(3) -0.019(3) -0.023(2)
C021 0.286(11) 0.188(7) 0.056(2) -0.005(3) -0.049(4) -0.072(7)
C022 0.100(4) 0.093(4) 0.342(12) -0.082(5) -0.005(5) 0.011(3)

loop_
_atom_type_symbol
_atom_type_description
_atom_type_scat_dispersion_real
_atom_type_scat_dispersion_imag
_atom_type_scat_source
C C 0.0181 0.0091 'International Tables Vol C Tables 4.2.6.8 and 6.1.1.4'
H H 0.0000 0.0000 'International Tables Vol C Tables 4.2.6.8 and 6.1.1.4'
O O 0.0492 0.0322 'International Tables Vol C Tables 4.2.6.8 and 6.1.1.4'
S S 0.3331 0.5567 'International Tables Vol C Tables 4.2.6.8 and 6.1.1.4'

loop_
_geom_angle_atom_site_label_1
_geom_angle_atom_site_label_2
_geom_angle_atom_site_label_3
_geom_angle
_geom_angle_site_symmetry_1
_geom_angle_site_symmetry_3
_geom_angle_publ_flag
C00I S001 C00L 95.66(15) . . ?
C01W O1 C021 116.8(5) . . ?
C00L S002 C00E 95.64(14) . . ?
C01S O2 C022 116.7(4) . . ?
C00V S003 C00S 95.83(15) . . ?
C00R S004 C00S 95.53(15) . . ?
C013 O005 C01X 116.1(3) . . ?
C01I O006 C01Y 115.9(3) . . ?
C00F C009 C00B 122.0(2) . . ?
C01A C009 C00B 121.5(3) . . ?
C01A C009 C00F 116.5(3) . . ?
C00P C00A C00I 121.2(3) . . ?
C00P C00A C014 118.6(3) . . ?
C014 C00A C00I 120.2(3) . . ?
C00M C00B C009 121.4(3) . . ?
C00M C00B C019 116.4(3) . . ?
C019 C00B C009 122.1(3) . . ?
C00J C00C C00E 121.3(3) . . ?
C00Z C00C C00E 121.1(3) . . ?
C00Z C00C C00J 117.5(3) . . ?
C00O C00D C00K 120.9(3) . . ?
C00O C00D C00U 117.6(3) . . ?
C00U C00D C00K 121.5(3) . . ?
C00C C00E S002 114.8(2) . . ?
C00I C00E S002 116.8(2) . . ?
C00I C00E C00C 128.4(2) . . ?
C00J C00F C009 122.2(3) . . ?
C00W C00G C013 122.7(3) . . ?
C01H C00G C00W 118.3(3) . . ?
C01H C00G C013 119.1(3) . . ?
C00T C00H C012 121.3(3) . . ?
C00T C00H C01M 117.7(3) . . ?
C01M C00H C012 120.9(3) . . ?
C00A C00I S001 115.1(2) . . ?
C00E C00I S001 117.4(2) . . ?
C00E C00I C00A 127.4(3) . . ?
C00F C00J C00C 121.0(3) . . ?
C01D C00K C00D 121.0(3) . . ?
C01D C00K C01L 119.0(3) . . ?
C01L C00K C00D 120.0(3) . . ?
S002 C00L S001 113.28(16) . . ?
C00S C00L S001 122.6(3) . . ?
C00S C00L S002 124.2(3) . . ?
C00W C00M C00B 121.9(3) . . ?
C00D C00O C00P 121.8(3) . . ?
C00A C00P C00O 120.2(3) . . ?
C016 C00Q C00V 120.5(3) . . ?
C01K C00Q C00V 121.3(3) . . ?
C01K C00Q C016 118.1(3) . . ?
C00V C00R S004 117.2(2) . . ?
C00V C00R C00Y 127.7(3) . . ?
C00Y C00R S004 115.0(2) . . ?
S003 C00S S004 113.72(17) . . ?
C00L C00S S003 122.5(3) . . ?
C00L C00S S004 123.7(3) . . ?
C015 C00T C00H 121.6(3) . . ?
C014 C00U C00D 120.7(3) . . ?
C00Q C00V S003 114.3(2) . . ?
C00R C00V S003 117.5(2) . . ?
C00R C00V C00Q 128.2(3) . . ?
C00M C00W C00G 120.2(3) . . ?
C01B C00X C018 122.3(3) . . ?
C01B C00X C01G 117.6(3) . . ?
C01G C00X C018 120.1(3) . . ?
C015 C00Y C00R 121.5(3) . . ?
C01O C00Y C00R 120.4(3) . . ?
C01O C00Y C015 118.0(3) . . ?
C01A C00Z C00C 121.2(3) . . ?
C01C C010 C01I 122.1(3) . . ?
C01T C010 C01C 119.5(3) . . ?
C01T C010 C01I 118.4(3) . . ?
C01F C012 C00H 121.1(3) . . ?
C01F C012 C01V 118.5(3) . . ?
C01V C012 C00H 120.5(3) . . ?
O005 C013 C00G 114.6(3) . . ?
O008 C013 O005 121.4(3) . . ?
O008 C013 C00G 124.0(3) . . ?
C00U C014 C00A 121.1(3) . . ?
C00T C015 C00Y 120.4(3) . . ?
C01B C016 C00Q 120.9(3) . . ?
C01R C018 C00X 120.5(3) . . ?
C01Z C018 C00X 121.7(3) . . ?
C01Z C018 C01R 117.8(3) . . ?
C01H C019 C00B 121.7(3) . . ?
C00Z C01A C009 121.5(3) . . ?
C016 C01B C00X 121.0(3) . . ?
C010 C01C C01F 119.8(3) . . ?
C00K C01D C01P 120.5(3) . . ?
C012 C01F C01C 121.4(3) . . ?
C01K C01G C00X 121.3(3) . . ?
C019 C01H C00G 121.5(3) . . ?
O006 C01I C010 112.5(3) . . ?
O007 C01I O006 123.4(3) . . ?
O007 C01I C010 124.0(4) . . ?
C01U C01J C01S 122.8(4) . . ?
C020 C01J C01S 118.9(3) . . ?
C020 C01J C01U 118.4(4) . . ?
C01G C01K C00Q 121.0(3) . . ?
C01Q C01L C00K 119.9(3) . . ?
C01O C01M C00H 120.5(3) . . ?
C01P C01N C01Q 119.4(3) . . ?
C01P C01N C01W 122.2(4) . . ?
C01Q C01N C01W 118.4(4) . . ?
C00Y C01O C01M 121.7(3) . . ?
C01N C01P C01D 120.3(3) . . ?
C01N C01Q C01L 120.8(3) . . ?
C01U C01R C018 120.3(3) . . ?
O2 C01S C01J 113.0(3) . . ?
O00N C01S O2 122.1(4) . . ?
O00N C01S C01J 124.8(4) . . ?
C010 C01T C01V 120.3(4) . . ?
C01J C01U C01R 120.4(4) . . ?
C012 C01V C01T 120.5(4) . . ?
O1 C01W C01N 112.7(4) . . ?
O01E C01W O1 123.7(4) . . ?
O01E C01W C01N 123.6(5) . . ?
C020 C01Z C018 121.7(4) . . ?
C01J C020 C01Z 121.5(4) . . ?

loop_
_geom_bond_atom_site_label_1
_geom_bond_atom_site_label_2
_geom_bond_distance
_geom_bond_site_symmetry_2
_geom_bond_publ_flag
S001 C00I 1.753(3) . ?
S001 C00L 1.763(3) . ?
O1 C01W 1.326(6) . ?
O1 C021 1.454(5) . ?
S002 C00E 1.767(3) . ?
S002 C00L 1.761(4) . ?
O2 C01S 1.326(6) . ?
O2 C022 1.437(6) . ?
S003 C00S 1.761(4) . ?
S003 C00V 1.753(3) . ?
S004 C00R 1.760(3) . ?
S004 C00S 1.768(3) . ?
O005 C013 1.329(4) . ?
O005 C01X 1.444(5) . ?
O006 C01I 1.326(5) . ?
O006 C01Y 1.451(4) . ?
O007 C01I 1.205(5) . ?
O008 C013 1.204(4) . ?
C009 C00B 1.480(5) . ?
C009 C00F 1.400(4) . ?
C009 C01A 1.399(4) . ?
C00A C00I 1.484(4) . ?
C00A C00P 1.382(4) . ?
C00A C014 1.389(4) . ?
C00B C00M 1.393(4) . ?
C00B C019 1.398(4) . ?
C00C C00E 1.473(4) . ?
C00C C00J 1.398(4) . ?
C00C C00Z 1.392(5) . ?
C00D C00K 1.488(4) . ?
C00D C00O 1.389(4) . ?
C00D C00U 1.393(4) . ?
C00E C00I 1.340(5) . ?
C00F C00J 1.366(5) . ?
C00G C00W 1.387(4) . ?
C00G C013 1.475(5) . ?
C00G C01H 1.374(5) . ?
C00H C00T 1.387(5) . ?
C00H C012 1.484(4) . ?
C00H C01M 1.397(5) . ?
C00K C01D 1.385(4) . ?
C00K C01L 1.393(5) . ?
C00L C00S 1.309(4) . ?
C00M C00W 1.379(5) . ?
O00N C01S 1.202(5) . ?
C00O C00P 1.390(4) . ?
C00Q C00V 1.477(5) . ?
C00Q C016 1.392(4) . ?
C00Q C01K 1.390(4) . ?
C00R C00V 1.340(5) . ?
C00R C00Y 1.487(4) . ?
C00T C015 1.385(4) . ?
C00U C014 1.389(4) . ?
C00X C018 1.480(5) . ?
C00X C01B 1.392(4) . ?
C00X C01G 1.402(5) . ?
C00Y C015 1.398(4) . ?
C00Y C01O 1.377(5) . ?
C00Z C01A 1.381(5) . ?
C010 C01C 1.385(5) . ?
C010 C01I 1.481(4) . ?
C010 C01T 1.378(5) . ?
C012 C01F 1.382(5) . ?
C012 C01V 1.386(5) . ?
C016 C01B 1.376(5) . ?
C018 C01R 1.390(5) . ?
C018 C01Z 1.365(5) . ?
C019 C01H 1.363(5) . ?
C01C C01F 1.387(4) . ?
C01D C01P 1.385(5) . ?
O01E C01W 1.202(6) . ?
C01G C01K 1.363(5) . ?
C01J C01S 1.473(6) . ?
C01J C01U 1.384(5) . ?
C01J C020 1.355(6) . ?
C01L C01Q 1.383(5) . ?
C01M C01O 1.384(5) . ?
C01N C01P 1.376(6) . ?
C01N C01Q 1.379(5) . ?
C01N C01W 1.492(5) . ?
C01R C01U 1.389(5) . ?
C01T C01V 1.395(5) . ?
C01Z C020 1.365(6) . ?

loop_
_smtbx_masks_void_nr
_smtbx_masks_void_average_x
_smtbx_masks_void_average_y
_smtbx_masks_void_average_z
_smtbx_masks_void_volume
_smtbx_masks_void_count_electrons
_smtbx_masks_void_content
1 -0.823 0.500 0.000 565.5 111.5 ?
